data_7134453
loop_
_publ_author_name
'Stoian, Corina'
'Schmidt, Nils'
'Kuczmera, Thomas J.'
'Puylaert, Pim'
'Lork, Enno'
'Nachtsheim, Boris J.'
'Hupf, Emanuel'
'Beckmann, Jens'

_publ_section_title
;
 Oxidative addition of diaryldichalcogenides to the
 diferrocenylphosphenium ion: synthesis, structure and organocatalytic
 activity
;
_journal_issue 45
_journal_name_full 'Chemical Communications'
_journal_page_first 8256
_journal_page_last 8259
_journal_paper_doi 10.1039/D5CC01555C
_journal_volume 61
_journal_year 2025
_chemical_formula_moiety 'C32 H26 Fe2 P Se2, B C24 F20, 1[CH2Cl2]'
_chemical_formula_sum 'C57 H28 B Cl2 F20 Fe2 P Se2'
_chemical_formula_weight 1475.09
_space_group_crystal_system monoclinic
_space_group_IT_number 14
_space_group_name_Hall '-P 2yn'
_space_group_name_H-M_alt 'P 1 21/n 1'
_atom_sites_solution_hydrogens geom
_atom_sites_solution_primary dual
_audit_creation_date 2024-07-04
_audit_creation_method
;
Olex2 1.5
(compiled 2024.02.16 svn.r378c4104 for OlexSys, GUI svn.r6928)
;
_audit_update_record
;
2025-02-13 deposited with the CCDC.	2025-04-25 downloaded from the CCDC.
;
_cell_angle_alpha 90
_cell_angle_beta 98.502(9)
_cell_angle_gamma 90
_cell_formula_units_Z 4
_cell_length_a 16.326(4)
_cell_length_b 9.990(2)
_cell_length_c 32.781(7)
_cell_measurement_reflns_used 7988
_cell_measurement_temperature 100.00
_cell_measurement_theta_max 30.239
_cell_measurement_theta_min 2.381
_cell_volume 5288(2)
_computing_cell_refinement 'SAINT V8.40B (?, 2016)'
_computing_data_reduction 'SAINT V8.40B (?, 2016)'
_computing_molecular_graphics 'Olex2 1.5 (Dolomanov et al., 2009)'
_computing_publication_material 'Olex2 1.5 (Dolomanov et al., 2009)'
_computing_structure_refinement 'SHELXL 2016/4 (Sheldrick, 2015)'
_computing_structure_solution 'SHELXT  (Sheldrick, 2015)'
_diffrn_ambient_temperature 100.00
_diffrn_measured_fraction_theta_full 0.998
_diffrn_measured_fraction_theta_max 0.998
_diffrn_measurement_device 'three-circle diffractometer'
_diffrn_measurement_device_type 'Bruker D8 Venture'
_diffrn_measurement_method '\w and \f scans'
_diffrn_radiation_monochromator 'mirror optics'
_diffrn_radiation_probe x-ray
_diffrn_radiation_type MoK\a
_diffrn_radiation_wavelength 0.71073
_diffrn_reflns_av_R_equivalents 0.0735
_diffrn_reflns_av_unetI/netI 0.0459
_diffrn_reflns_Laue_measured_fraction_full 0.998
_diffrn_reflns_Laue_measured_fraction_max 0.998
_diffrn_reflns_limit_h_max 21
_diffrn_reflns_limit_h_min -21
_diffrn_reflns_limit_k_max 13
_diffrn_reflns_limit_k_min -13
_diffrn_reflns_limit_l_max 43
_diffrn_reflns_limit_l_min -43
_diffrn_reflns_number 98939
_diffrn_reflns_point_group_measured_fraction_full 0.998
_diffrn_reflns_point_group_measured_fraction_max 0.998
_diffrn_reflns_theta_full 25.242
_diffrn_reflns_theta_max 28.323
_diffrn_reflns_theta_min 2.395
_diffrn_source 'microfocus Ims X-ray tube'
_diffrn_source_current 1.0
_diffrn_source_power 0.05
_diffrn_source_type 'Incoatec I\ms'
_diffrn_source_voltage 50.0
_exptl_absorpt_coefficient_mu 2.169
_exptl_absorpt_correction_T_max 0.7461
_exptl_absorpt_correction_T_min 0.5631
_exptl_absorpt_correction_type multi-scan
_exptl_absorpt_process_details
;
SADABS-2016/2 (Bruker,2016/2) was used for absorption correction.
wR2(int) was 0.1296 before and 0.0915 after correction.
The Ratio of minimum to maximum transmission is 0.7547.
The \l/2 correction factor is Not present.
;
_exptl_crystal_colour 'clear orange'
_exptl_crystal_colour_lustre clear
_exptl_crystal_colour_primary orange
_exptl_crystal_density_diffrn 1.853
_exptl_crystal_description plate
_exptl_crystal_F_000 2896
_exptl_crystal_size_max 0.22
_exptl_crystal_size_mid 0.16
_exptl_crystal_size_min 0.07
_refine_diff_density_max 0.982
_refine_diff_density_min -0.797
_refine_diff_density_rms 0.090
_refine_ls_extinction_method none
_refine_ls_goodness_of_fit_ref 1.039
_refine_ls_hydrogen_treatment constr
_refine_ls_matrix_type full
_refine_ls_number_parameters 739
_refine_ls_number_reflns 13162
_refine_ls_number_restraints 0
_refine_ls_restrained_S_all 1.039
_refine_ls_R_factor_all 0.0562
_refine_ls_R_factor_gt 0.0446
_refine_ls_shift/su_max 0.003
_refine_ls_shift/su_mean 0.000
_refine_ls_structure_factor_coef Fsqd
_refine_ls_weighting_details 'w=1/[\s^2^(Fo^2^)+(0.0620P)^2^+5.1645P] where P=(Fo^2^+2Fc^2^)/3'
_refine_ls_weighting_scheme calc
_refine_ls_wR_factor_gt 0.1195
_refine_ls_wR_factor_ref 0.1266
_reflns_Friedel_coverage 0.000
_reflns_number_gt 10777
_reflns_number_total 13162
_reflns_threshold_expression 'I > 2\s(I)'
_cod_data_source_file d5cc01555c2.cif
_cod_data_source_block schmidtn240701_2
_cod_depositor_comments 'Adding full bibliography for 7134451--7134456.cif.'
_cod_original_cell_volume 5288.1(19)
_cod_database_code 7134453
_shelx_shelxl_version_number 2016/4
_shelx_space_group_comment
;
The symmetry employed for this shelxl refinement is uniquely defined
by the following loop, which should always be used as a source of
symmetry information in preference to the above space-group names.
They are only intended as comments.
;
_shelx_estimated_absorpt_t_max 0.863
_shelx_estimated_absorpt_t_min 0.647
_olex2_refinement_description
;
1. Fixed Uiso
 At 1.2 times of:
  All C(H) groups
2.a Aromatic/amide H refined with riding coordinates:
 C34(H34), C54(H54), C24(H24), C32(H32), C42(H42), C13(H13), C12(H12),
 C20(H20), C31(H31), C11(H11), C40(H40), C41(H41), C33(H33), C23(H23), C21(H21),
  C14(H14), C43(H43), C51(H51), C22(H22), C44(H44), C64(H64), C53(H53),
 C61(H61), C52(H52), C63(H63), C62(H62)
;
_smtbx_masks_void_probe_radius 1.2
_smtbx_masks_void_truncation_radius 1.2
_olex2_submission_special_instructions 'No special instructions were received'

loop_
_space_group_symop_operation_xyz
'x, y, z'
'-x+1/2, y+1/2, -z+1/2'
'-x, -y, -z'
'x-1/2, -y-1/2, z-1/2'

loop_
_atom_site_label
_atom_site_type_symbol
_atom_site_fract_x
_atom_site_fract_y
_atom_site_fract_z
_atom_site_U_iso_or_equiv
_atom_site_adp_type
_atom_site_occupancy
_atom_site_site_symmetry_order
_atom_site_calc_flag
_atom_site_refinement_flags_posn
_atom_site_refinement_flags_adp
_atom_site_refinement_flags_occupancy
_atom_site_disorder_assembly
_atom_site_disorder_group
Se1 Se 0.49427(2) 0.45169(3) 0.93841(2) 0.03886(9) Uani 1 1 d . . . . .
Se2 Se 0.48724(2) 0.73452(3) 0.86946(2) 0.03923(9) Uani 1 1 d . . . . .
Fe1 Fe 0.55864(3) 0.22841(4) 0.84741(2) 0.03256(10) Uani 1 1 d . . . . .
Fe2 Fe 0.29682(3) 0.57542(4) 0.80264(2) 0.03292(10) Uani 1 1 d . . . . .
P1 P 0.46708(5) 0.51542(7) 0.87267(2) 0.02999(15) Uani 1 1 d . . . . .
F101 F 0.71617(11) 0.3834(2) 0.66512(6) 0.0458(4) Uani 1 1 d . . . . .
F105 F 0.49027(11) 0.6129(2) 0.70882(6) 0.0434(4) Uani 1 1 d . . . . .
F71 F 0.45517(12) 0.3315(2) 0.70691(6) 0.0446(4) Uani 1 1 d . . . . .
F104 F 0.58874(14) 0.6943(2) 0.77537(6) 0.0569(5) Uani 1 1 d . . . . .
F85 F 0.67467(12) 0.6236(2) 0.62197(7) 0.0532(5) Uani 1 1 d . . . . .
F95 F 0.51030(12) 0.7067(2) 0.62609(7) 0.0520(5) Uani 1 1 d . . . . .
F72 F 0.45281(16) 0.0857(3) 0.73722(7) 0.0697(7) Uani 1 1 d . . . . .
F91 F 0.36489(13) 0.2989(2) 0.62913(7) 0.0587(6) Uani 1 1 d . . . . .
F75 F 0.62759(14) 0.1801(2) 0.61186(7) 0.0600(6) Uani 1 1 d . . . . .
F102 F 0.81384(13) 0.4684(3) 0.73246(8) 0.0690(7) Uani 1 1 d . . . . .
F81 F 0.48491(15) 0.2934(2) 0.56493(7) 0.0587(5) Uani 1 1 d . . . . .
F73 F 0.5380(2) -0.1142(2) 0.70648(9) 0.0841(9) Uani 1 1 d . . . . .
F103 F 0.75242(16) 0.6267(3) 0.78809(8) 0.0757(7) Uani 1 1 d . . . . .
F74 F 0.62715(19) -0.0602(2) 0.64346(10) 0.0829(8) Uani 1 1 d . . . . .
F94 F 0.36797(18) 0.8315(3) 0.60051(10) 0.0819(8) Uani 1 1 d . . . . .
F93 F 0.22180(16) 0.6943(3) 0.59143(9) 0.0863(9) Uani 1 1 d . . . . .
F82 F 0.53512(19) 0.3288(3) 0.49171(7) 0.0854(9) Uani 1 1 d . . . . .
F83 F 0.65295(19) 0.5152(4) 0.48298(8) 0.1000(11) Uani 1 1 d . . . . .
F84 F 0.72132(16) 0.6592(4) 0.54978(9) 0.0942(10) Uani 1 1 d . . . . .
F92 F 0.22398(14) 0.4265(3) 0.60771(10) 0.0855(9) Uani 1 1 d . . . . .
C100 C 0.59786(17) 0.4956(3) 0.68237(9) 0.0315(6) Uani 1 1 d . . . . .
C65 C 0.5612(2) 0.7468(3) 0.95462(10) 0.0398(7) Uani 1 1 d . . . . .
C72 C 0.4954(2) 0.1094(4) 0.70572(11) 0.0478(8) Uani 1 1 d . . . . .
C34 C 0.32485(19) 0.3882(3) 0.82563(9) 0.0362(6) Uani 1 1 d . . . . .
H34 H 0.353203 0.320123 0.813086 0.043 Uiso 1 1 calc R U . . .
C90 C 0.44670(18) 0.4961(3) 0.63043(9) 0.0342(6) Uani 1 1 d . . . . .
C101 C 0.68126(19) 0.4623(3) 0.69137(10) 0.0369(6) Uani 1 1 d . . . . .
C55 C 0.4759(2) 0.7254(3) 0.96426(9) 0.0401(7) Uani 1 1 d . . . . .
C80 C 0.57883(18) 0.4515(3) 0.59808(9) 0.0352(6) Uani 1 1 d . . . . .
C70 C 0.53807(18) 0.2699(3) 0.65609(9) 0.0345(6) Uani 1 1 d . . . . .
C71 C 0.49671(19) 0.2357(3) 0.68910(10) 0.0388(7) Uani 1 1 d . . . . .
C105 C 0.57060(18) 0.5751(3) 0.71215(9) 0.0335(6) Uani 1 1 d . . . . .
C104 C 0.6204(2) 0.6196(3) 0.74736(10) 0.0409(7) Uani 1 1 d . . . . .
C102 C 0.7336(2) 0.5048(4) 0.72587(11) 0.0459(8) Uani 1 1 d . . . . .
C95 C 0.44085(19) 0.6320(3) 0.62181(10) 0.0406(7) Uani 1 1 d . . . . .
C30 C 0.36229(18) 0.4898(3) 0.85286(9) 0.0327(6) Uani 1 1 d . . . . .
C54 C 0.4317(3) 0.8304(4) 0.97850(11) 0.0562(9) Uani 1 1 d . . . . .
H54 H 0.456725 0.916166 0.982477 0.067 Uiso 1 1 calc R U . . .
C73 C 0.5380(3) 0.0090(4) 0.69011(13) 0.0567(10) Uani 1 1 d . . . . .
C103 C 0.7028(2) 0.5848(4) 0.75409(11) 0.0489(8) Uani 1 1 d . . . . .
C24 C 0.4728(2) 0.0794(4) 0.84075(14) 0.0556(9) Uani 1 1 d . . . . .
H24 H 0.422598 0.079513 0.821919 0.067 Uiso 1 1 calc R U . . .
C32 C 0.2211(2) 0.5194(4) 0.84462(10) 0.0452(7) Uani 1 1 d . . . . .
H32 H 0.167632 0.553318 0.846956 0.054 Uiso 1 1 calc R U . . .
C91 C 0.3709(2) 0.4314(4) 0.62424(10) 0.0424(7) Uani 1 1 d . . . . .
C42 C 0.2334(2) 0.7264(4) 0.77119(12) 0.0529(9) Uani 1 1 d . . . . .
H42 H 0.183103 0.764015 0.777298 0.063 Uiso 1 1 calc R U . . .
C85 C 0.6375(2) 0.5452(4) 0.59151(11) 0.0441(8) Uani 1 1 d . . . . .
C13 C 0.5999(2) 0.3179(3) 0.79741(11) 0.0444(7) Uani 1 1 d . . . . .
H13 H 0.609390 0.275717 0.772557 0.053 Uiso 1 1 calc R U . . .
C12 C 0.6589(2) 0.3336(4) 0.83338(12) 0.0473(8) Uani 1 1 d . . . . .
H12 H 0.714694 0.303720 0.836490 0.057 Uiso 1 1 calc R U . . .
C20 C 0.4830(3) 0.1284(4) 0.88149(14) 0.0586(10) Uani 1 1 d . . . . .
H20 H 0.441073 0.166858 0.895039 0.070 Uiso 1 1 calc R U . . .
C31 C 0.2962(2) 0.5720(3) 0.86432(9) 0.0388(7) Uani 1 1 d . . . . .
H31 H 0.302592 0.647906 0.881980 0.047 Uiso 1 1 calc R U . . .
C75 C 0.5814(2) 0.1634(3) 0.64208(11) 0.0433(7) Uani 1 1 d . . . . .
C11 C 0.6221(2) 0.4000(3) 0.86366(11) 0.0411(7) Uani 1 1 d . . . . .
H11 H 0.648340 0.423452 0.890519 0.049 Uiso 1 1 calc R U . . .
C40 C 0.3706(2) 0.6881(4) 0.76989(10) 0.0456(7) Uani 1 1 d . . . . .
H40 H 0.429195 0.696010 0.775174 0.055 Uiso 1 1 calc R U . . .
C60 C 0.5783(2) 0.7422(3) 0.91407(10) 0.0383(6) Uani 1 1 d . . . . .
C41 C 0.3130(2) 0.7696(4) 0.78705(11) 0.0495(8) Uani 1 1 d . . . . .
H41 H 0.326411 0.840926 0.806013 0.059 Uiso 1 1 calc R U . . .
C33 C 0.2378(2) 0.4070(4) 0.82062(10) 0.0429(7) Uani 1 1 d . . . . .
H33 H 0.197590 0.353704 0.804081 0.052 Uiso 1 1 calc R U . . .
C10 C 0.53688(18) 0.4261(3) 0.84654(9) 0.0337(6) Uani 1 1 d . . . . .
C23 C 0.5485(3) 0.0309(3) 0.83279(13) 0.0563(10) Uani 1 1 d . . . . .
H23 H 0.558951 -0.008297 0.807664 0.068 Uiso 1 1 calc R U . . .
C94 C 0.3675(2) 0.7000(4) 0.60907(12) 0.0520(9) Uani 1 1 d . . . . .
C50 C 0.4374(2) 0.6011(3) 0.95888(9) 0.0388(7) Uani 1 1 d . . . . .
C21 C 0.5665(3) 0.1099(4) 0.89844(13) 0.0627(11) Uani 1 1 d . . . . .
H21 H 0.591451 0.133695 0.925503 0.075 Uiso 1 1 calc R U . . .
C14 C 0.5243(2) 0.3761(3) 0.80494(9) 0.0359(6) Uani 1 1 d . . . . .
H14 H 0.474424 0.381043 0.785961 0.043 Uiso 1 1 calc R U . . .
C43 C 0.2403(2) 0.6165(4) 0.74431(10) 0.0488(8) Uani 1 1 d . . . . .
H43 H 0.195821 0.567322 0.729442 0.059 Uiso 1 1 calc R U . . .
C51 C 0.3569(2) 0.5819(4) 0.96748(10) 0.0507(8) Uani 1 1 d . . . . .
H51 H 0.331157 0.496598 0.963582 0.061 Uiso 1 1 calc R U . . .
C93 C 0.2942(2) 0.6307(5) 0.60421(12) 0.0573(10) Uani 1 1 d . . . . .
C22 C 0.6064(3) 0.0495(4) 0.86792(15) 0.0621(11) Uani 1 1 d . . . . .
H22 H 0.663322 0.025594 0.870823 0.074 Uiso 1 1 calc R U . . .
C44 C 0.3258(2) 0.5939(4) 0.74377(10) 0.0463(8) Uani 1 1 d . . . . .
H44 H 0.348774 0.526694 0.728390 0.056 Uiso 1 1 calc R U . . .
C64 C 0.6273(2) 0.7663(4) 0.98613(12) 0.0516(9) Uani 1 1 d . . . . .
H64 H 0.617012 0.772935 1.013844 0.062 Uiso 1 1 calc R U . . .
C81 C 0.5450(2) 0.3833(4) 0.56286(10) 0.0453(7) Uani 1 1 d . . . . .
C74 C 0.5813(2) 0.0352(3) 0.65840(14) 0.0559(10) Uani 1 1 d . . . . .
C53 C 0.3520(3) 0.8118(5) 0.98694(13) 0.0669(12) Uani 1 1 d . . . . .
H53 H 0.322724 0.884949 0.996407 0.080 Uiso 1 1 calc R U . . .
C82 C 0.5694(3) 0.4018(5) 0.52441(11) 0.0599(11) Uani 1 1 d . . . . .
C92 C 0.2954(2) 0.4962(5) 0.61237(12) 0.0557(10) Uani 1 1 d . . . . .
C84 C 0.6626(2) 0.5676(5) 0.55331(13) 0.0600(11) Uani 1 1 d . . . . .
C83 C 0.6287(3) 0.4950(5) 0.51994(12) 0.0666(13) Uani 1 1 d . . . . .
C61 C 0.6588(2) 0.7499(4) 0.90525(12) 0.0495(8) Uani 1 1 d . . . . .
H61 H 0.669589 0.743629 0.877618 0.059 Uiso 1 1 calc R U . . .
C52 C 0.3149(3) 0.6889(5) 0.98177(13) 0.0636(11) Uani 1 1 d . . . . .
H52 H 0.260321 0.676820 0.987964 0.076 Uiso 1 1 calc R U . . .
C63 C 0.7075(3) 0.7762(5) 0.97770(14) 0.0671(12) Uani 1 1 d . . . . .
H63 H 0.752128 0.789475 0.999436 0.081 Uiso 1 1 calc R U . . .
C62 C 0.7224(3) 0.7667(5) 0.93715(15) 0.0664(11) Uani 1 1 d . . . . .
H62 H 0.777637 0.771898 0.931432 0.080 Uiso 1 1 calc R U . . .
B1 B 0.53995(19) 0.4282(3) 0.64159(10) 0.0307(6) Uani 1 1 d . . . . .

loop_
_atom_site_aniso_label
_atom_site_aniso_U_11
_atom_site_aniso_U_22
_atom_site_aniso_U_33
_atom_site_aniso_U_23
_atom_site_aniso_U_13
_atom_site_aniso_U_12
Se1 0.05209(19) 0.03567(16) 0.02763(14) 0.00443(11) 0.00192(12) -0.00094(13)
Se2 0.0564(2) 0.02667(15) 0.03387(15) 0.00145(11) 0.00408(13) -0.00065(12)
Fe1 0.0323(2) 0.02659(19) 0.0385(2) 0.00329(16) 0.00425(16) 0.00320(15)
Fe2 0.0336(2) 0.0342(2) 0.0313(2) 0.00206(16) 0.00574(16) 0.00839(16)
P1 0.0383(4) 0.0253(3) 0.0257(3) 0.0007(2) 0.0025(3) 0.0018(3)
F101 0.0366(9) 0.0524(11) 0.0499(11) 0.0001(9) 0.0105(8) 0.0102(8)
F105 0.0345(9) 0.0514(11) 0.0466(10) -0.0089(8) 0.0141(8) -0.0004(8)
F71 0.0479(10) 0.0492(11) 0.0394(9) 0.0035(8) 0.0153(8) -0.0095(9)
F104 0.0671(14) 0.0602(13) 0.0439(11) -0.0167(10) 0.0099(10) -0.0022(11)
F85 0.0441(10) 0.0600(13) 0.0573(12) 0.0120(10) 0.0136(9) -0.0161(9)
F95 0.0484(11) 0.0349(10) 0.0753(14) 0.0034(9) 0.0175(10) -0.0032(8)
F72 0.0798(16) 0.0703(15) 0.0580(13) 0.0266(12) 0.0072(12) -0.0245(13)
F91 0.0438(11) 0.0556(13) 0.0715(14) 0.0090(11) -0.0081(10) -0.0191(10)
F75 0.0672(14) 0.0464(12) 0.0715(14) 0.0001(10) 0.0274(12) 0.0137(10)
F102 0.0359(11) 0.0922(19) 0.0736(15) -0.0031(13) -0.0091(10) 0.0092(11)
F81 0.0647(13) 0.0573(13) 0.0507(12) -0.0127(10) -0.0027(10) -0.0034(11)
F73 0.110(2) 0.0364(12) 0.098(2) 0.0260(12) -0.0121(16) -0.0126(13)
F103 0.0683(15) 0.0903(19) 0.0590(14) -0.0197(13) -0.0219(12) -0.0065(14)
F74 0.0925(19) 0.0383(12) 0.116(2) -0.0042(13) 0.0092(17) 0.0168(12)
F94 0.0877(18) 0.0537(14) 0.107(2) 0.0132(14) 0.0236(16) 0.0340(14)
F93 0.0512(14) 0.118(2) 0.0861(19) 0.0058(17) -0.0005(13) 0.0409(15)
F82 0.111(2) 0.106(2) 0.0339(11) -0.0141(12) -0.0049(12) 0.0426(18)
F83 0.097(2) 0.167(3) 0.0433(13) 0.0360(17) 0.0358(14) 0.046(2)
F84 0.0641(16) 0.141(3) 0.0841(19) 0.0540(19) 0.0328(14) -0.0131(17)
F92 0.0313(11) 0.120(2) 0.099(2) 0.0020(18) -0.0118(12) -0.0145(13)
C100 0.0314(13) 0.0311(13) 0.0335(13) 0.0046(11) 0.0102(11) -0.0042(11)
C65 0.0430(16) 0.0339(15) 0.0428(16) -0.0059(12) 0.0075(13) -0.0056(13)
C72 0.0484(18) 0.0471(19) 0.0435(17) 0.0138(15) -0.0072(14) -0.0187(15)
C34 0.0412(16) 0.0289(14) 0.0369(15) -0.0005(11) 0.0009(12) 0.0029(12)
C90 0.0320(14) 0.0409(15) 0.0306(13) -0.0004(12) 0.0080(11) -0.0011(12)
C101 0.0351(15) 0.0374(15) 0.0395(15) 0.0030(12) 0.0095(12) -0.0002(12)
C55 0.0417(16) 0.0465(18) 0.0315(14) -0.0066(13) 0.0032(12) -0.0035(13)
C80 0.0340(14) 0.0376(15) 0.0354(14) 0.0023(12) 0.0096(12) 0.0075(12)
C70 0.0323(14) 0.0313(14) 0.0381(15) 0.0033(11) -0.0011(11) -0.0040(11)
C71 0.0370(15) 0.0386(16) 0.0386(15) 0.0042(12) -0.0015(12) -0.0098(13)
C105 0.0312(14) 0.0330(14) 0.0375(14) 0.0006(11) 0.0093(11) -0.0060(11)
C104 0.0498(18) 0.0371(16) 0.0368(15) -0.0036(12) 0.0100(13) -0.0062(14)
C102 0.0339(15) 0.053(2) 0.0483(18) 0.0052(15) -0.0014(13) -0.0016(14)
C95 0.0367(15) 0.0441(17) 0.0429(16) 0.0005(13) 0.0127(13) 0.0051(13)
C30 0.0355(14) 0.0317(14) 0.0304(13) 0.0011(11) 0.0036(11) 0.0044(11)
C54 0.065(2) 0.058(2) 0.0461(19) -0.0182(17) 0.0103(17) 0.0055(19)
C73 0.061(2) 0.0345(17) 0.067(2) 0.0164(16) -0.0177(19) -0.0140(16)
C103 0.0499(19) 0.051(2) 0.0413(17) -0.0003(15) -0.0073(14) -0.0109(16)
C24 0.052(2) 0.0342(17) 0.076(3) 0.0074(17) -0.0049(18) -0.0113(15)
C32 0.0415(17) 0.055(2) 0.0418(17) 0.0057(14) 0.0145(14) 0.0050(15)
C91 0.0367(16) 0.054(2) 0.0354(15) 0.0017(14) 0.0027(12) -0.0054(14)
C42 0.050(2) 0.054(2) 0.055(2) 0.0156(17) 0.0072(16) 0.0221(17)
C85 0.0351(15) 0.0543(19) 0.0455(17) 0.0159(15) 0.0145(13) 0.0080(14)
C13 0.0536(19) 0.0376(16) 0.0462(17) 0.0031(14) 0.0212(15) 0.0002(14)
C12 0.0348(16) 0.0419(18) 0.068(2) 0.0038(16) 0.0162(15) -0.0003(13)
C20 0.065(2) 0.0390(18) 0.079(3) 0.0117(18) 0.034(2) -0.0020(17)
C31 0.0462(17) 0.0414(16) 0.0299(14) 0.0009(12) 0.0089(12) 0.0095(13)
C75 0.0449(17) 0.0345(16) 0.0488(18) 0.0013(13) 0.0012(14) 0.0001(13)
C11 0.0372(15) 0.0358(15) 0.0488(18) 0.0012(13) 0.0016(13) -0.0035(12)
C40 0.0435(17) 0.0533(19) 0.0405(16) 0.0131(15) 0.0079(14) 0.0037(15)
C60 0.0449(17) 0.0294(14) 0.0407(16) -0.0010(12) 0.0065(13) -0.0059(12)
C41 0.064(2) 0.0371(17) 0.0477(19) 0.0064(14) 0.0087(16) 0.0075(16)
C33 0.0406(16) 0.0464(18) 0.0411(16) 0.0038(14) 0.0038(13) -0.0039(14)
C10 0.0376(15) 0.0290(13) 0.0346(14) 0.0011(11) 0.0060(11) 0.0002(11)
C23 0.080(3) 0.0264(15) 0.067(2) -0.0022(15) 0.024(2) -0.0026(16)
C94 0.056(2) 0.052(2) 0.0507(19) 0.0019(16) 0.0163(16) 0.0186(17)
C50 0.0443(16) 0.0470(17) 0.0256(13) -0.0018(12) 0.0063(12) -0.0017(13)
C21 0.087(3) 0.047(2) 0.051(2) 0.0170(17) -0.003(2) -0.011(2)
C14 0.0481(17) 0.0300(14) 0.0300(13) 0.0044(11) 0.0075(12) 0.0038(12)
C43 0.0508(19) 0.056(2) 0.0370(16) 0.0126(15) -0.0034(14) 0.0067(16)
C51 0.0478(19) 0.069(2) 0.0364(16) 0.0014(16) 0.0099(14) -0.0110(17)
C93 0.0394(18) 0.080(3) 0.052(2) 0.0007(19) 0.0046(15) 0.0207(18)
C22 0.054(2) 0.0400(19) 0.093(3) 0.025(2) 0.012(2) 0.0150(16)
C44 0.057(2) 0.0522(19) 0.0306(14) 0.0058(14) 0.0109(14) 0.0116(16)
C64 0.053(2) 0.058(2) 0.0426(18) -0.0061(15) 0.0025(15) -0.0156(17)
C81 0.0473(18) 0.0462(18) 0.0419(17) 0.0017(14) 0.0049(14) 0.0136(15)
C74 0.055(2) 0.0305(16) 0.078(3) -0.0025(16) -0.0068(19) 0.0023(15)
C53 0.060(2) 0.087(3) 0.055(2) -0.018(2) 0.0175(19) 0.014(2)
C82 0.067(2) 0.077(3) 0.0341(17) -0.0010(17) 0.0024(16) 0.036(2)
C92 0.0316(16) 0.084(3) 0.050(2) -0.0017(19) 0.0008(14) -0.0019(17)
C84 0.0418(18) 0.088(3) 0.055(2) 0.033(2) 0.0217(17) 0.0132(19)
C83 0.063(2) 0.101(3) 0.0413(19) 0.026(2) 0.0247(18) 0.035(2)
C61 0.052(2) 0.0452(18) 0.055(2) -0.0014(15) 0.0193(16) -0.0092(15)
C52 0.049(2) 0.093(3) 0.053(2) -0.011(2) 0.0239(18) 0.000(2)
C63 0.051(2) 0.086(3) 0.060(2) -0.005(2) -0.0044(18) -0.023(2)
C62 0.042(2) 0.074(3) 0.085(3) -0.003(2) 0.016(2) -0.0177(19)
B1 0.0295(14) 0.0301(15) 0.0337(15) 0.0031(12) 0.0081(12) -0.0021(12)

loop_
_atom_type_symbol
_atom_type_description
_atom_type_scat_dispersion_real
_atom_type_scat_dispersion_imag
_atom_type_scat_source
C C 0.0033 0.0016 'International Tables Vol C Tables 4.2.6.8 and 6.1.1.4'
H H 0.0000 0.0000 'International Tables Vol C Tables 4.2.6.8 and 6.1.1.4'
B B 0.0013 0.0007 'International Tables Vol C Tables 4.2.6.8 and 6.1.1.4'
Cl Cl 0.1484 0.1585 'International Tables Vol C Tables 4.2.6.8 and 6.1.1.4'
F F 0.0171 0.0103 'International Tables Vol C Tables 4.2.6.8 and 6.1.1.4'
Fe Fe 0.3463 0.8444 'International Tables Vol C Tables 4.2.6.8 and 6.1.1.4'
P P 0.1023 0.0942 'International Tables Vol C Tables 4.2.6.8 and 6.1.1.4'
Se Se -0.0929 2.2259 'International Tables Vol C Tables 4.2.6.8 and 6.1.1.4'

loop_
_geom_angle_atom_site_label_1
_geom_angle_atom_site_label_2
_geom_angle_atom_site_label_3
_geom_angle
_geom_angle_site_symmetry_1
_geom_angle_site_symmetry_3
_geom_angle_publ_flag
C50 Se1 P1 94.48(9) . . ?
C60 Se2 P1 96.11(9) . . ?
C24 Fe1 C13 122.15(17) . . ?
C24 Fe1 C12 155.48(17) . . ?
C24 Fe1 C20 40.41(18) . . ?
C24 Fe1 C21 67.78(17) . . ?
C24 Fe1 C14 109.81(15) . . ?
C12 Fe1 C13 40.22(15) . . ?
C20 Fe1 C13 159.96(17) . . ?
C20 Fe1 C12 159.78(18) . . ?
C20 Fe1 C14 126.60(15) . . ?
C11 Fe1 C24 164.07(16) . . ?
C11 Fe1 C13 68.26(14) . . ?
C11 Fe1 C12 40.09(14) . . ?
C11 Fe1 C20 126.48(16) . . ?
C11 Fe1 C21 107.87(16) . . ?
C11 Fe1 C14 69.43(13) . . ?
C10 Fe1 C24 126.95(14) . . ?
C10 Fe1 C13 68.93(13) . . ?
C10 Fe1 C12 68.80(13) . . ?
C10 Fe1 C20 111.64(14) . . ?
C10 Fe1 C11 41.92(12) . . ?
C10 Fe1 C23 160.87(16) . . ?
C10 Fe1 C21 124.98(16) . . ?
C10 Fe1 C14 41.54(12) . . ?
C10 Fe1 C22 158.81(17) . . ?
C23 Fe1 C24 39.92(16) . . ?
C23 Fe1 C13 104.96(15) . . ?
C23 Fe1 C12 118.95(16) . . ?
C23 Fe1 C20 67.63(16) . . ?
C23 Fe1 C11 154.35(16) . . ?
C23 Fe1 C21 67.80(17) . . ?
C23 Fe1 C14 122.31(15) . . ?
C21 Fe1 C13 156.11(17) . . ?
C21 Fe1 C12 121.69(17) . . ?
C21 Fe1 C20 40.33(18) . . ?
C21 Fe1 C14 162.52(17) . . ?
C14 Fe1 C13 40.35(13) . . ?
C14 Fe1 C12 68.07(14) . . ?
C22 Fe1 C24 67.38(17) . . ?
C22 Fe1 C13 119.37(16) . . ?
C22 Fe1 C12 104.19(16) . . ?
C22 Fe1 C20 67.77(17) . . ?
C22 Fe1 C11 120.05(17) . . ?
C22 Fe1 C23 40.09(18) . . ?
C22 Fe1 C21 40.54(18) . . ?
C22 Fe1 C14 156.13(17) . . ?
C34 Fe2 C32 68.18(14) . . ?
C34 Fe2 C40 125.14(14) . . ?
C34 Fe2 C33 40.40(13) . . ?
C34 Fe2 C44 110.95(13) . . ?
C30 Fe2 C34 41.20(12) . . ?
C30 Fe2 C32 68.72(13) . . ?
C30 Fe2 C42 154.40(15) . . ?
C30 Fe2 C31 42.05(12) . . ?
C30 Fe2 C40 112.13(13) . . ?
C30 Fe2 C41 122.48(14) . . ?
C30 Fe2 C33 68.62(13) . . ?
C30 Fe2 C43 164.45(14) . . ?
C30 Fe2 C44 129.43(13) . . ?
C32 Fe2 C40 162.01(15) . . ?
C32 Fe2 C33 40.25(14) . . ?
C32 Fe2 C44 153.30(15) . . ?
C42 Fe2 C34 160.08(15) . . ?
C42 Fe2 C32 103.32(15) . . ?
C42 Fe2 C40 67.81(15) . . ?
C42 Fe2 C41 40.23(16) . . ?
C42 Fe2 C33 121.76(16) . . ?
C42 Fe2 C43 41.01(16) . . ?
C42 Fe2 C44 68.12(15) . . ?
C31 Fe2 C34 69.53(12) . . ?
C31 Fe2 C32 40.12(14) . . ?
C31 Fe2 C42 116.32(14) . . ?
C31 Fe2 C40 128.24(15) . . ?
C31 Fe2 C41 106.69(14) . . ?
C31 Fe2 C33 68.30(14) . . ?
C31 Fe2 C43 150.72(14) . . ?
C31 Fe2 C44 166.49(15) . . ?
C40 Fe2 C33 157.72(14) . . ?
C41 Fe2 C34 159.36(14) . . ?
C41 Fe2 C32 122.74(15) . . ?
C41 Fe2 C40 40.60(15) . . ?
C41 Fe2 C33 158.64(15) . . ?
C41 Fe2 C43 68.25(16) . . ?
C41 Fe2 C44 67.83(15) . . ?
C43 Fe2 C34 125.18(14) . . ?
C43 Fe2 C32 116.67(15) . . ?
C43 Fe2 C40 67.64(15) . . ?
C43 Fe2 C33 105.42(15) . . ?
C43 Fe2 C44 40.39(14) . . ?
C44 Fe2 C40 39.77(15) . . ?
C44 Fe2 C33 121.39(15) . . ?
Se2 P1 Se1 108.54(3) . . ?
C30 P1 Se1 111.09(10) . . ?
C30 P1 Se2 105.62(10) . . ?
C30 P1 C10 114.24(14) . . ?
C10 P1 Se1 105.92(10) . . ?
C10 P1 Se2 111.39(10) . . ?
C101 C100 B1 119.8(3) . . ?
C105 C100 C101 113.3(3) . . ?
C105 C100 B1 126.6(3) . . ?
C60 C65 C55 121.5(3) . . ?
C64 C65 C55 120.6(3) . . ?
C64 C65 C60 117.9(3) . . ?
F72 C72 C71 120.3(4) . . ?
F72 C72 C73 120.5(3) . . ?
C73 C72 C71 119.2(3) . . ?
Fe2 C34 H34 126.4 . . ?
C30 C34 Fe2 68.39(16) . . ?
C30 C34 H34 126.1 . . ?
C33 C34 Fe2 70.75(18) . . ?
C33 C34 H34 126.1 . . ?
C33 C34 C30 107.9(3) . . ?
C95 C90 B1 118.6(3) . . ?
C91 C90 C95 113.2(3) . . ?
C91 C90 B1 127.8(3) . . ?
F101 C101 C100 119.7(3) . . ?
F101 C101 C102 115.6(3) . . ?
C102 C101 C100 124.7(3) . . ?
C54 C55 C65 120.7(3) . . ?
C50 C55 C65 121.4(3) . . ?
C50 C55 C54 117.9(3) . . ?
C85 C80 C81 113.9(3) . . ?
C85 C80 B1 126.3(3) . . ?
C81 C80 B1 119.4(3) . . ?
C71 C70 B1 119.2(3) . . ?
C75 C70 C71 113.3(3) . . ?
C75 C70 B1 127.2(3) . . ?
F71 C71 C72 116.1(3) . . ?
F71 C71 C70 119.4(3) . . ?
C72 C71 C70 124.6(3) . . ?
F105 C105 C100 120.8(3) . . ?
F105 C105 C104 114.8(3) . . ?
C100 C105 C104 124.3(3) . . ?
F104 C104 C105 120.7(3) . . ?
F104 C104 C103 119.8(3) . . ?
C103 C104 C105 119.5(3) . . ?
F102 C102 C101 121.2(3) . . ?
F102 C102 C103 119.6(3) . . ?
C103 C102 C101 119.2(3) . . ?
F95 C95 C90 119.3(3) . . ?
F95 C95 C94 115.8(3) . . ?
C94 C95 C90 124.9(3) . . ?
P1 C30 Fe2 127.59(16) . . ?
C34 C30 Fe2 70.41(17) . . ?
C34 C30 P1 129.6(2) . . ?
C34 C30 C31 107.4(3) . . ?
C31 C30 Fe2 69.27(16) . . ?
C31 C30 P1 122.9(2) . . ?
C55 C54 H54 119.5 . . ?
C53 C54 C55 121.1(4) . . ?
C53 C54 H54 119.5 . . ?
F73 C73 C72 119.6(4) . . ?
F73 C73 C74 120.7(4) . . ?
C72 C73 C74 119.6(3) . . ?
F103 C103 C104 120.6(3) . . ?
F103 C103 C102 120.3(3) . . ?
C102 C103 C104 119.1(3) . . ?
Fe1 C24 H24 125.7 . . ?
C20 C24 Fe1 70.2(2) . . ?
C20 C24 H24 125.8 . . ?
C23 C24 Fe1 69.9(2) . . ?
C23 C24 H24 125.8 . . ?
C23 C24 C20 108.4(4) . . ?
Fe2 C32 H32 127.3 . . ?
C31 C32 Fe2 68.58(18) . . ?
C31 C32 H32 125.5 . . ?
C31 C32 C33 109.0(3) . . ?
C33 C32 Fe2 70.21(19) . . ?
C33 C32 H32 125.5 . . ?
F91 C91 C90 121.6(3) . . ?
F91 C91 C92 114.5(3) . . ?
C90 C91 C92 123.9(3) . . ?
Fe2 C42 H42 125.5 . . ?
C41 C42 Fe2 70.2(2) . . ?
C41 C42 H42 125.9 . . ?
C41 C42 C43 108.3(3) . . ?
C43 C42 Fe2 70.03(19) . . ?
C43 C42 H42 125.9 . . ?
F85 C85 C80 121.9(3) . . ?
F85 C85 C84 114.5(3) . . ?
C80 C85 C84 123.6(4) . . ?
Fe1 C13 H13 127.0 . . ?
C12 C13 Fe1 69.43(19) . . ?
C12 C13 H13 125.9 . . ?
C12 C13 C14 108.2(3) . . ?
C14 C13 Fe1 69.20(17) . . ?
C14 C13 H13 125.9 . . ?
Fe1 C12 H12 126.8 . . ?
C13 C12 Fe1 70.36(19) . . ?
C13 C12 H12 125.3 . . ?
C11 C12 Fe1 69.16(18) . . ?
C11 C12 C13 109.4(3) . . ?
C11 C12 H12 125.3 . . ?
Fe1 C20 H20 126.3 . . ?
C24 C20 Fe1 69.4(2) . . ?
C24 C20 H20 126.3 . . ?
C21 C20 Fe1 69.6(2) . . ?
C21 C20 C24 107.5(4) . . ?
C21 C20 H20 126.3 . . ?
Fe2 C31 H31 125.4 . . ?
C30 C31 Fe2 68.68(16) . . ?
C30 C31 H31 126.2 . . ?
C32 C31 Fe2 71.29(18) . . ?
C32 C31 C30 107.6(3) . . ?
C32 C31 H31 126.2 . . ?
F75 C75 C70 121.1(3) . . ?
F75 C75 C74 115.6(3) . . ?
C74 C75 C70 123.3(3) . . ?
Fe1 C11 H11 126.4 . . ?
C12 C11 Fe1 70.75(19) . . ?
C12 C11 H11 126.3 . . ?
C12 C11 C10 107.4(3) . . ?
C10 C11 Fe1 68.08(17) . . ?
C10 C11 H11 126.3 . . ?
Fe2 C40 H40 126.9 . . ?
C41 C40 Fe2 68.6(2) . . ?
C41 C40 H40 126.0 . . ?
C44 C40 Fe2 70.1(2) . . ?
C44 C40 H40 126.0 . . ?
C44 C40 C41 108.0(3) . . ?
C65 C60 Se2 118.8(2) . . ?
C61 C60 Se2 119.5(3) . . ?
C61 C60 C65 121.6(3) . . ?
Fe2 C41 H41 125.3 . . ?
C42 C41 Fe2 69.5(2) . . ?
C42 C41 C40 108.1(3) . . ?
C42 C41 H41 126.0 . . ?
C40 C41 Fe2 70.8(2) . . ?
C40 C41 H41 126.0 . . ?
Fe2 C33 H33 127.2 . . ?
C34 C33 Fe2 68.85(18) . . ?
C34 C33 H33 125.9 . . ?
C32 C33 Fe2 69.5(2) . . ?
C32 C33 C34 108.1(3) . . ?
C32 C33 H33 125.9 . . ?
P1 C10 Fe1 128.04(16) . . ?
C11 C10 Fe1 70.00(17) . . ?
C11 C10 P1 123.8(2) . . ?
C14 C10 Fe1 70.81(16) . . ?
C14 C10 P1 128.6(2) . . ?
C14 C10 C11 107.4(3) . . ?
Fe1 C23 H23 125.9 . . ?
C24 C23 Fe1 70.2(2) . . ?
C24 C23 H23 125.9 . . ?
C24 C23 C22 108.3(4) . . ?
C22 C23 Fe1 69.7(2) . . ?
C22 C23 H23 125.9 . . ?
F94 C94 C95 120.7(4) . . ?
F94 C94 C93 120.1(3) . . ?
C93 C94 C95 119.2(4) . . ?
C55 C50 Se1 120.2(2) . . ?
C55 C50 C51 121.2(3) . . ?
C51 C50 Se1 118.6(3) . . ?
Fe1 C21 H21 126.0 . . ?
C20 C21 Fe1 70.1(2) . . ?
C20 C21 H21 126.3 . . ?
C20 C21 C22 107.4(4) . . ?
C22 C21 Fe1 69.2(2) . . ?
C22 C21 H21 126.3 . . ?
Fe1 C14 H14 127.2 . . ?
C13 C14 Fe1 70.45(18) . . ?
C13 C14 C10 107.5(3) . . ?
C13 C14 H14 126.2 . . ?
C10 C14 Fe1 67.65(16) . . ?
C10 C14 H14 126.2 . . ?
Fe2 C43 H43 125.6 . . ?
C42 C43 Fe2 68.96(19) . . ?
C42 C43 H43 126.3 . . ?
C44 C43 Fe2 70.71(18) . . ?
C44 C43 C42 107.5(3) . . ?
C44 C43 H43 126.3 . . ?
C50 C51 H51 120.4 . . ?
C52 C51 C50 119.2(4) . . ?
C52 C51 H51 120.4 . . ?
F93 C93 C94 120.5(4) . . ?
F93 C93 C92 120.4(4) . . ?
C92 C93 C94 119.1(3) . . ?
Fe1 C22 H22 125.3 . . ?
C23 C22 Fe1 70.2(2) . . ?
C23 C22 C21 108.4(4) . . ?
C23 C22 H22 125.8 . . ?
C21 C22 Fe1 70.2(2) . . ?
C21 C22 H22 125.8 . . ?
Fe2 C44 H44 126.6 . . ?
C40 C44 Fe2 70.13(19) . . ?
C40 C44 C43 108.2(3) . . ?
C40 C44 H44 125.9 . . ?
C43 C44 Fe2 68.90(19) . . ?
C43 C44 H44 125.9 . . ?
C65 C64 H64 119.5 . . ?
C63 C64 C65 121.0(4) . . ?
C63 C64 H64 119.5 . . ?
F81 C81 C80 119.5(3) . . ?
F81 C81 C82 116.5(3) . . ?
C80 C81 C82 124.0(4) . . ?
F74 C74 C73 121.2(4) . . ?
F74 C74 C75 118.7(4) . . ?
C73 C74 C75 120.0(4) . . ?
C54 C53 H53 119.7 . . ?
C52 C53 C54 120.6(4) . . ?
C52 C53 H53 119.7 . . ?
F82 C82 C81 120.6(4) . . ?
F82 C82 C83 120.1(4) . . ?
C83 C82 C81 119.4(4) . . ?
F92 C92 C91 120.4(4) . . ?
F92 C92 C93 119.9(4) . . ?
C93 C92 C91 119.7(3) . . ?
F84 C84 C85 119.7(4) . . ?
F84 C84 C83 120.3(4) . . ?
C83 C84 C85 119.9(4) . . ?
F83 C83 C82 120.4(5) . . ?
F83 C83 C84 120.4(5) . . ?
C84 C83 C82 119.2(3) . . ?
C60 C61 H61 120.6 . . ?
C62 C61 C60 118.7(4) . . ?
C62 C61 H61 120.6 . . ?
C51 C52 H52 120.0 . . ?
C53 C52 C51 120.1(4) . . ?
C53 C52 H52 120.0 . . ?
C64 C63 H63 120.3 . . ?
C64 C63 C62 119.4(4) . . ?
C62 C63 H63 120.3 . . ?
C61 C62 C63 121.3(4) . . ?
C61 C62 H62 119.4 . . ?
C63 C62 H62 119.4 . . ?
C90 B1 C100 114.0(2) . . ?
C90 B1 C80 102.0(2) . . ?
C80 B1 C100 113.0(2) . . ?
C70 B1 C100 100.9(2) . . ?
C70 B1 C90 113.5(2) . . ?
C70 B1 C80 114.0(2) . . ?

loop_
_geom_bond_atom_site_label_1
_geom_bond_atom_site_label_2
_geom_bond_distance
_geom_bond_site_symmetry_2
_geom_bond_publ_flag
Se1 P1 2.2280(9) . ?
Se1 C50 1.930(3) . ?
Se2 P1 2.2182(9) . ?
Se2 C60 1.927(3) . ?
Fe1 C24 2.034(4) . ?
Fe1 C13 2.065(3) . ?
Fe1 C12 2.053(3) . ?
Fe1 C20 2.045(4) . ?
Fe1 C11 2.032(3) . ?
Fe1 C10 2.007(3) . ?
Fe1 C23 2.032(3) . ?
Fe1 C21 2.038(4) . ?
Fe1 C14 2.049(3) . ?
Fe1 C22 2.025(4) . ?
Fe2 C34 2.043(3) . ?
Fe2 C30 2.016(3) . ?
Fe2 C32 2.059(3) . ?
Fe2 C42 2.024(3) . ?
Fe2 C31 2.024(3) . ?
Fe2 C40 2.062(3) . ?
Fe2 C41 2.033(4) . ?
Fe2 C33 2.068(3) . ?
Fe2 C43 2.038(3) . ?
Fe2 C44 2.062(3) . ?
P1 C30 1.757(3) . ?
P1 C10 1.765(3) . ?
F101 C101 1.353(4) . ?
F105 C105 1.354(3) . ?
F71 C71 1.354(4) . ?
F104 C104 1.344(4) . ?
F85 C85 1.341(4) . ?
F95 C95 1.347(4) . ?
F72 C72 1.349(4) . ?
F91 C91 1.339(4) . ?
F75 C75 1.342(4) . ?
F102 C102 1.346(4) . ?
F81 C81 1.339(4) . ?
F73 C73 1.343(4) . ?
F103 C103 1.344(4) . ?
F74 C74 1.348(5) . ?
F94 C94 1.343(5) . ?
F93 C93 1.353(4) . ?
F82 C82 1.348(5) . ?
F83 C83 1.344(4) . ?
F84 C84 1.343(5) . ?
F92 C92 1.347(4) . ?
C100 C101 1.390(4) . ?
C100 C105 1.382(4) . ?
C100 B1 1.661(4) . ?
C65 C55 1.487(5) . ?
C65 C60 1.399(5) . ?
C65 C64 1.393(5) . ?
C72 C71 1.376(4) . ?
C72 C73 1.363(6) . ?
C34 H34 0.9500 . ?
C34 C30 1.428(4) . ?
C34 C33 1.420(4) . ?
C90 C95 1.387(5) . ?
C90 C91 1.385(4) . ?
C90 B1 1.657(4) . ?
C101 C102 1.380(5) . ?
C55 C54 1.392(5) . ?
C55 C50 1.391(5) . ?
C80 C85 1.379(5) . ?
C80 C81 1.383(5) . ?
C80 B1 1.661(4) . ?
C70 C71 1.400(4) . ?
C70 C75 1.393(5) . ?
C70 B1 1.653(4) . ?
C105 C104 1.383(4) . ?
C104 C103 1.376(5) . ?
C102 C103 1.373(5) . ?
C95 C94 1.387(5) . ?
C30 C31 1.449(4) . ?
C54 H54 0.9500 . ?
C54 C53 1.383(6) . ?
C73 C74 1.366(6) . ?
C24 H24 0.9500 . ?
C24 C20 1.409(6) . ?
C24 C23 1.388(6) . ?
C32 H32 0.9500 . ?
C32 C31 1.401(5) . ?
C32 C33 1.420(5) . ?
C91 C92 1.396(5) . ?
C42 H42 0.9500 . ?
C42 C41 1.395(6) . ?
C42 C43 1.423(6) . ?
C85 C84 1.392(5) . ?
C13 H13 0.9500 . ?
C13 C12 1.416(5) . ?
C13 C14 1.419(5) . ?
C12 H12 0.9500 . ?
C12 C11 1.401(5) . ?
C20 H20 0.9500 . ?
C20 C21 1.407(6) . ?
C31 H31 0.9500 . ?
C75 C74 1.387(5) . ?
C11 H11 0.9500 . ?
C11 C10 1.445(4) . ?
C40 H40 0.9500 . ?
C40 C41 1.421(5) . ?
C40 C44 1.403(5) . ?
C60 C61 1.389(5) . ?
C41 H41 0.9500 . ?
C33 H33 0.9500 . ?
C10 C14 1.439(4) . ?
C23 H23 0.9500 . ?
C23 C22 1.390(6) . ?
C94 C93 1.371(6) . ?
C50 C51 1.398(5) . ?
C21 H21 0.9500 . ?
C21 C22 1.408(6) . ?
C14 H14 0.9500 . ?
C43 H43 0.9500 . ?
C43 C44 1.416(5) . ?
C51 H51 0.9500 . ?
C51 C52 1.388(6) . ?
C93 C92 1.370(6) . ?
C22 H22 0.9500 . ?
C44 H44 0.9500 . ?
C64 H64 0.9500 . ?
C64 C63 1.382(6) . ?
C81 C82 1.389(5) . ?
C53 H53 0.9500 . ?
C53 C52 1.368(7) . ?
C82 C83 1.367(7) . ?
C84 C83 1.360(7) . ?
C61 H61 0.9500 . ?
C61 C62 1.370(6) . ?
C52 H52 0.9500 . ?
C63 H63 0.9500 . ?
C63 C62 1.389(6) . ?
C62 H62 0.9500 . ?

loop_
_geom_torsion_atom_site_label_1
_geom_torsion_atom_site_label_2
_geom_torsion_atom_site_label_3
_geom_torsion_atom_site_label_4
_geom_torsion
_geom_torsion_site_symmetry_1
_geom_torsion_site_symmetry_2
_geom_torsion_site_symmetry_3
_geom_torsion_site_symmetry_4
_geom_torsion_publ_flag
Se1 P1 C30 Fe2 160.62(14) . . . . ?
Se1 P1 C30 C34 -104.3(3) . . . . ?
Se1 P1 C30 C31 72.5(3) . . . . ?
Se1 P1 C10 Fe1 51.3(2) . . . . ?
Se1 P1 C10 C11 -38.8(3) . . . . ?
Se1 P1 C10 C14 146.5(3) . . . . ?
Se1 C50 C51 C52 -179.3(3) . . . . ?
Se2 P1 C30 Fe2 43.1(2) . . . . ?
Se2 P1 C30 C34 138.2(3) . . . . ?
Se2 P1 C30 C31 -45.0(3) . . . . ?
Se2 P1 C10 Fe1 169.13(15) . . . . ?
Se2 P1 C10 C11 79.0(3) . . . . ?
Se2 P1 C10 C14 -95.7(3) . . . . ?
Se2 C60 C61 C62 174.5(3) . . . . ?
Fe1 C24 C20 C21 -59.4(3) . . . . ?
Fe1 C24 C23 C22 59.5(3) . . . . ?
Fe1 C13 C12 C11 -58.2(2) . . . . ?
Fe1 C13 C14 C10 57.6(2) . . . . ?
Fe1 C12 C11 C10 -58.4(2) . . . . ?
Fe1 C20 C21 C22 -59.4(3) . . . . ?
Fe1 C11 C10 P1 123.1(2) . . . . ?
Fe1 C11 C10 C14 -61.3(2) . . . . ?
Fe1 C10 C14 C13 -59.4(2) . . . . ?
Fe1 C23 C22 C21 60.1(3) . . . . ?
Fe1 C21 C22 C23 -60.1(3) . . . . ?
Fe2 C34 C30 P1 -123.1(3) . . . . ?
Fe2 C34 C30 C31 59.7(2) . . . . ?
Fe2 C34 C33 C32 -58.6(2) . . . . ?
Fe2 C30 C31 C32 61.0(2) . . . . ?
Fe2 C32 C31 C30 -59.3(2) . . . . ?
Fe2 C32 C33 C34 58.2(2) . . . . ?
Fe2 C42 C41 C40 60.6(2) . . . . ?
Fe2 C42 C43 C44 -60.5(2) . . . . ?
Fe2 C40 C41 C42 -59.8(3) . . . . ?
Fe2 C40 C44 C43 58.6(2) . . . . ?
Fe2 C43 C44 C40 -59.3(2) . . . . ?
P1 C30 C31 Fe2 122.1(2) . . . . ?
P1 C30 C31 C32 -176.9(2) . . . . ?
P1 C10 C14 Fe1 -123.8(3) . . . . ?
P1 C10 C14 C13 176.8(2) . . . . ?
F101 C101 C102 F102 -0.3(5) . . . . ?
F101 C101 C102 C103 -179.8(3) . . . . ?
F105 C105 C104 F104 0.1(4) . . . . ?
F105 C105 C104 C103 178.9(3) . . . . ?
F104 C104 C103 F103 -1.2(5) . . . . ?
F104 C104 C103 C102 177.8(3) . . . . ?
F85 C85 C84 F84 1.8(5) . . . . ?
F85 C85 C84 C83 -179.4(3) . . . . ?
F95 C95 C94 F94 2.0(5) . . . . ?
F95 C95 C94 C93 -179.7(3) . . . . ?
F72 C72 C71 F71 1.6(4) . . . . ?
F72 C72 C71 C70 -179.1(3) . . . . ?
F72 C72 C73 F73 -0.5(5) . . . . ?
F72 C72 C73 C74 -179.5(3) . . . . ?
F91 C91 C92 F92 1.6(5) . . . . ?
F91 C91 C92 C93 -176.4(3) . . . . ?
F75 C75 C74 F74 0.7(5) . . . . ?
F75 C75 C74 C73 178.1(3) . . . . ?
F102 C102 C103 F103 0.0(5) . . . . ?
F102 C102 C103 C104 -179.0(3) . . . . ?
F81 C81 C82 F82 -2.0(5) . . . . ?
F81 C81 C82 C83 178.1(3) . . . . ?
F73 C73 C74 F74 -2.0(6) . . . . ?
F73 C73 C74 C75 -179.4(3) . . . . ?
F94 C94 C93 F93 -1.0(6) . . . . ?
F94 C94 C93 C92 178.8(3) . . . . ?
F93 C93 C92 F92 -0.1(6) . . . . ?
F93 C93 C92 C91 177.9(3) . . . . ?
F82 C82 C83 F83 0.5(6) . . . . ?
F82 C82 C83 C84 -179.9(4) . . . . ?
F84 C84 C83 F83 -0.8(6) . . . . ?
F84 C84 C83 C82 179.6(4) . . . . ?
C100 C101 C102 F102 -179.9(3) . . . . ?
C100 C101 C102 C103 0.6(5) . . . . ?
C100 C105 C104 F104 -178.5(3) . . . . ?
C100 C105 C104 C103 0.3(5) . . . . ?
C65 C55 C54 C53 179.0(4) . . . . ?
C65 C55 C50 Se1 -0.2(4) . . . . ?
C65 C55 C50 C51 -179.2(3) . . . . ?
C65 C60 C61 C62 -2.1(5) . . . . ?
C65 C64 C63 C62 0.1(7) . . . . ?
C72 C73 C74 F74 176.9(3) . . . . ?
C72 C73 C74 C75 -0.4(6) . . . . ?
C34 C30 C31 Fe2 -60.4(2) . . . . ?
C34 C30 C31 C32 0.6(3) . . . . ?
C90 C95 C94 F94 -178.5(3) . . . . ?
C90 C95 C94 C93 -0.2(5) . . . . ?
C90 C91 C92 F92 -178.8(3) . . . . ?
C90 C91 C92 C93 3.2(6) . . . . ?
C101 C100 C105 F105 -177.8(3) . . . . ?
C101 C100 C105 C104 0.7(4) . . . . ?
C101 C100 B1 C90 -170.3(3) . . . . ?
C101 C100 B1 C80 -54.4(3) . . . . ?
C101 C100 B1 C70 67.6(3) . . . . ?
C101 C102 C103 F103 179.6(3) . . . . ?
C101 C102 C103 C104 0.6(5) . . . . ?
C55 C65 C60 Se2 9.3(4) . . . . ?
C55 C65 C60 C61 -174.0(3) . . . . ?
C55 C65 C64 C63 175.1(4) . . . . ?
C55 C54 C53 C52 0.5(7) . . . . ?
C55 C50 C51 C52 -0.2(5) . . . . ?
C80 C85 C84 F84 -178.7(3) . . . . ?
C80 C85 C84 C83 0.0(6) . . . . ?
C80 C81 C82 F82 178.1(3) . . . . ?
C80 C81 C82 C83 -1.8(5) . . . . ?
C70 C75 C74 F74 -178.2(3) . . . . ?
C70 C75 C74 C73 -0.7(6) . . . . ?
C71 C72 C73 F73 179.2(3) . . . . ?
C71 C72 C73 C74 0.2(5) . . . . ?
C71 C70 C75 F75 -176.9(3) . . . . ?
C71 C70 C75 C74 1.9(5) . . . . ?
C71 C70 B1 C100 67.2(3) . . . . ?
C71 C70 B1 C90 -55.2(4) . . . . ?
C71 C70 B1 C80 -171.5(3) . . . . ?
C105 C100 C101 F101 179.2(3) . . . . ?
C105 C100 C101 C102 -1.2(4) . . . . ?
C105 C100 B1 C90 16.4(4) . . . . ?
C105 C100 B1 C80 132.3(3) . . . . ?
C105 C100 B1 C70 -105.7(3) . . . . ?
C105 C104 C103 F103 -179.9(3) . . . . ?
C105 C104 C103 C102 -0.9(5) . . . . ?
C95 C90 C91 F91 176.8(3) . . . . ?
C95 C90 C91 C92 -2.8(5) . . . . ?
C95 C90 B1 C100 59.0(3) . . . . ?
C95 C90 B1 C80 -63.1(3) . . . . ?
C95 C90 B1 C70 173.8(3) . . . . ?
C95 C94 C93 F93 -179.3(3) . . . . ?
C95 C94 C93 C92 0.5(6) . . . . ?
C30 P1 C10 Fe1 -71.3(2) . . . . ?
C30 P1 C10 C11 -161.4(2) . . . . ?
C30 P1 C10 C14 23.9(3) . . . . ?
C30 C34 C33 Fe2 58.5(2) . . . . ?
C30 C34 C33 C32 -0.1(4) . . . . ?
C54 C55 C50 Se1 179.0(3) . . . . ?
C54 C55 C50 C51 0.0(5) . . . . ?
C54 C53 C52 C51 -0.8(7) . . . . ?
C73 C72 C71 F71 -178.1(3) . . . . ?
C73 C72 C71 C70 1.2(5) . . . . ?
C24 C20 C21 Fe1 59.3(3) . . . . ?
C24 C20 C21 C22 -0.1(4) . . . . ?
C24 C23 C22 Fe1 -59.8(3) . . . . ?
C24 C23 C22 C21 0.3(4) . . . . ?
C91 C90 C95 F95 -179.2(3) . . . . ?
C91 C90 C95 C94 1.3(5) . . . . ?
C91 C90 B1 C100 -128.3(3) . . . . ?
C91 C90 B1 C80 109.6(3) . . . . ?
C91 C90 B1 C70 -13.5(4) . . . . ?
C42 C43 C44 Fe2 59.4(2) . . . . ?
C42 C43 C44 C40 0.1(4) . . . . ?
C85 C80 C81 F81 -177.3(3) . . . . ?
C85 C80 C81 C82 2.5(5) . . . . ?
C85 C80 B1 C100 -18.1(4) . . . . ?
C85 C80 B1 C90 104.8(3) . . . . ?
C85 C80 B1 C70 -132.4(3) . . . . ?
C85 C84 C83 F83 -179.5(3) . . . . ?
C85 C84 C83 C82 0.9(6) . . . . ?
C13 C12 C11 Fe1 59.0(2) . . . . ?
C13 C12 C11 C10 0.6(4) . . . . ?
C12 C13 C14 Fe1 -58.7(2) . . . . ?
C12 C13 C14 C10 -1.0(4) . . . . ?
C12 C11 C10 Fe1 60.1(2) . . . . ?
C12 C11 C10 P1 -176.9(2) . . . . ?
C12 C11 C10 C14 -1.2(3) . . . . ?
C20 C24 C23 Fe1 -59.9(3) . . . . ?
C20 C24 C23 C22 -0.4(4) . . . . ?
C20 C21 C22 Fe1 60.0(3) . . . . ?
C20 C21 C22 C23 -0.1(4) . . . . ?
C31 C32 C33 Fe2 -57.7(2) . . . . ?
C31 C32 C33 C34 0.5(4) . . . . ?
C75 C70 C71 F71 177.1(3) . . . . ?
C75 C70 C71 C72 -2.2(4) . . . . ?
C75 C70 B1 C100 -105.2(3) . . . . ?
C75 C70 B1 C90 132.5(3) . . . . ?
C75 C70 B1 C80 16.2(4) . . . . ?
C11 C10 C14 Fe1 60.7(2) . . . . ?
C11 C10 C14 C13 1.3(3) . . . . ?
C60 C65 C55 C54 -111.0(4) . . . . ?
C60 C65 C55 C50 68.1(4) . . . . ?
C60 C65 C64 C63 -2.2(6) . . . . ?
C60 C61 C62 C63 -0.1(7) . . . . ?
C41 C42 C43 Fe2 60.1(3) . . . . ?
C41 C42 C43 C44 -0.5(4) . . . . ?
C41 C40 C44 Fe2 -58.2(2) . . . . ?
C41 C40 C44 C43 0.3(4) . . . . ?
C33 C34 C30 Fe2 -60.0(2) . . . . ?
C33 C34 C30 P1 176.9(2) . . . . ?
C33 C34 C30 C31 -0.3(3) . . . . ?
C33 C32 C31 Fe2 58.7(2) . . . . ?
C33 C32 C31 C30 -0.7(4) . . . . ?
C10 P1 C30 Fe2 -79.6(2) . . . . ?
C10 P1 C30 C34 15.4(3) . . . . ?
C10 P1 C30 C31 -167.7(2) . . . . ?
C23 C24 C20 Fe1 59.7(3) . . . . ?
C23 C24 C20 C21 0.3(4) . . . . ?
C94 C93 C92 F92 -179.9(4) . . . . ?
C94 C93 C92 C91 -1.9(6) . . . . ?
C50 C55 C54 C53 -0.2(5) . . . . ?
C50 C51 C52 C53 0.6(6) . . . . ?
C14 C13 C12 Fe1 58.5(2) . . . . ?
C14 C13 C12 C11 0.3(4) . . . . ?
C43 C42 C41 Fe2 -59.9(2) . . . . ?
C43 C42 C41 C40 0.7(4) . . . . ?
C44 C40 C41 Fe2 59.2(2) . . . . ?
C44 C40 C41 C42 -0.6(4) . . . . ?
C64 C65 C55 C54 71.8(5) . . . . ?
C64 C65 C55 C50 -109.0(4) . . . . ?
C64 C65 C60 Se2 -173.5(3) . . . . ?
C64 C65 C60 C61 3.2(5) . . . . ?
C64 C63 C62 C61 1.1(7) . . . . ?
C81 C80 C85 F85 177.7(3) . . . . ?
C81 C80 C85 C84 -1.7(5) . . . . ?
C81 C80 B1 C100 169.6(3) . . . . ?
C81 C80 B1 C90 -67.5(3) . . . . ?
C81 C80 B1 C70 55.3(4) . . . . ?
C81 C82 C83 F83 -179.6(3) . . . . ?
C81 C82 C83 C84 0.0(6) . . . . ?
B1 C100 C101 F101 5.1(4) . . . . ?
B1 C100 C101 C102 -175.3(3) . . . . ?
B1 C100 C105 F105 -4.1(4) . . . . ?
B1 C100 C105 C104 174.4(3) . . . . ?
B1 C90 C95 F95 -5.5(4) . . . . ?
B1 C90 C95 C94 175.0(3) . . . . ?
B1 C90 C91 F91 3.8(5) . . . . ?
B1 C90 C91 C92 -175.8(3) . . . . ?
B1 C80 C85 F85 5.1(5) . . . . ?
B1 C80 C85 C84 -174.3(3) . . . . ?
B1 C80 C81 F81 -4.1(4) . . . . ?
B1 C80 C81 C82 175.8(3) . . . . ?
B1 C70 C71 F71 3.7(4) . . . . ?
B1 C70 C71 C72 -175.5(3) . . . . ?
B1 C70 C75 F75 -4.2(5) . . . . ?
B1 C70 C75 C74 174.6(3) . . . . ?

loop_
_smtbx_masks_void_nr
_smtbx_masks_void_average_x
_smtbx_masks_void_average_y
_smtbx_masks_void_average_z
_smtbx_masks_void_volume
_smtbx_masks_void_count_electrons
_smtbx_masks_void_content
1 0.000 0.500 1.000 212.3 98.4 '2 CH2Cl2'
2 0.500 0.000 0.500 212.3 98.4 '2 CH2Cl2'
